data_2207178
loop_
_publ_author_name
'Che, Guang-Bo'
'Liu, Chun-Bo'
'Cui, Yun-Cheng'
'Li, Chuan-Bi'

_publ_section_title <i>trans</i>-Dimethanolbis(quinoline-8-carboxylato-\k^2^<i>N</i>,<i>O</i>)cobalt(II)
_journal_coeditor_code CI6659
_journal_issue 11
_journal_name_full 'Acta Crystallographica Section E'
_journal_page_first m2207
_journal_page_last m2208
_journal_paper_doi 10.1107/S1600536805031211
_journal_volume 61
_journal_year 2005
_chemical_formula_iupac '[Co (C10 H6 N O2)2 (C H4 O)2]'
_chemical_formula_moiety 'C22 H20 Co N2 O6'
_chemical_formula_sum 'C22 H20 Co N2 O6'
_chemical_formula_weight 467.33
_chemical_name_systematic
;
trans-Dimethanolbis(quinoline-8-carboxylato-\k^2^N,O)cobalt(II)
;
_space_group_IT_number 14
_symmetry_cell_setting monoclinic
_symmetry_space_group_name_Hall '-P 2yn'
_symmetry_space_group_name_H-M 'P 1 21/n 1'
_atom_sites_solution_hydrogens geom
_atom_sites_solution_primary direct
_atom_sites_solution_secondary difmap
_audit_creation_method SHELXL-97
_cell_angle_alpha 90.00
_cell_angle_beta 99.51(3)
_cell_angle_gamma 90.00
_cell_formula_units_Z 2
_cell_length_a 9.9120(10)
_cell_length_b 8.740(2)
_cell_length_c 11.689(3)
_cell_measurement_reflns_used 742
_cell_measurement_temperature 293(2)
_cell_measurement_theta_max 28.529
_cell_measurement_theta_min 2.314
_cell_volume 998.7(4)
_computing_cell_refinement SMART
_computing_data_collection 'SMART (Bruker, 1998)'
_computing_data_reduction 'SHELXTL (Bruker, 1998)'
_computing_molecular_graphics 'SHELXTL (Bruker, 1998)'
_computing_publication_material SHELXTL
_computing_structure_refinement SHELXL97
_computing_structure_solution 'SHELXS97 (Sheldrick, 1997)'
_diffrn_ambient_temperature 293(2)
_diffrn_measured_fraction_theta_full 0.983
_diffrn_measured_fraction_theta_max 0.983
_diffrn_measurement_device_type 'Bruker SMART CCD area-detector'
_diffrn_measurement_method '\f and \w'
_diffrn_radiation_monochromator graphite
_diffrn_radiation_source 'fine-focus sealed tube'
_diffrn_radiation_type MoK\a
_diffrn_radiation_wavelength 0.71073
_diffrn_reflns_av_R_equivalents 0.0324
_diffrn_reflns_av_sigmaI/netI 0.0347
_diffrn_reflns_limit_h_max 12
_diffrn_reflns_limit_h_min -9
_diffrn_reflns_limit_k_max 10
_diffrn_reflns_limit_k_min -10
_diffrn_reflns_limit_l_max 14
_diffrn_reflns_limit_l_min -14
_diffrn_reflns_number 6016
_diffrn_reflns_theta_full 25.49
_diffrn_reflns_theta_max 25.49
_diffrn_reflns_theta_min 2.95
_diffrn_standards_decay_% 0
_diffrn_standards_number 0
_exptl_absorpt_coefficient_mu 0.903
_exptl_absorpt_correction_T_max 0.8943
_exptl_absorpt_correction_T_min 0.8346
_exptl_absorpt_correction_type multi-scan
_exptl_absorpt_process_details '(SADABS; Bruker, 1998)'
_exptl_crystal_colour pink
_exptl_crystal_density_diffrn 1.554
_exptl_crystal_density_method 'not measured'
_exptl_crystal_description Block
_exptl_crystal_F_000 482
_exptl_crystal_size_max 0.20
_exptl_crystal_size_mid 0.18
_exptl_crystal_size_min 0.18
_refine_diff_density_max 0.247
_refine_diff_density_min -0.227
_refine_ls_extinction_method none
_refine_ls_goodness_of_fit_ref 1.088
_refine_ls_hydrogen_treatment constr
_refine_ls_matrix_type full
_refine_ls_number_parameters 142
_refine_ls_number_reflns 1822
_refine_ls_number_restraints 0
_refine_ls_restrained_S_all 1.088
_refine_ls_R_factor_all 0.0458
_refine_ls_R_factor_gt 0.0358
_refine_ls_shift/su_max 0.001
_refine_ls_shift/su_mean 0.000
_refine_ls_structure_factor_coef Fsqd
_refine_ls_weighting_details 'calc w = 1/[\s^2^(Fo^2^)+(0.0396P)^2^+0.5484P] where P = (Fo^2^+2Fc^2^)/3'
_refine_ls_weighting_scheme calc
_refine_ls_wR_factor_gt 0.0839
_refine_ls_wR_factor_ref 0.0887
_reflns_number_gt 1584
_reflns_number_total 1822
_reflns_threshold_expression I>2\s(I)
_cod_data_source_file ci6659.cif
_cod_data_source_block I
_cod_depositor_comments
;
The following automatic conversions were performed:
'_geom_bond_publ_flag' value 'Yes' changed to 'yes' according to
'/home/saulius/struct/CIF-dictionaries/cif_core.dic' dictionary named
'cif_core.dic' version 2.4.1 from 2010-06-29 (6
times).

'_geom_angle_publ_flag' value 'Yes' changed to 'yes' according to
'/home/saulius/struct/CIF-dictionaries/cif_core.dic' dictionary named
'cif_core.dic' version 2.4.1 from 2010-06-29 (5 times).

Automatic conversion script
Id: cif_fix_enum 1527 2010-12-29 10:47:43Z saulius 

The following automatic conversions were performed:

'_geom_bond_publ_flag' value 'Yes' changed to 'yes' according to
/home/saulius/struct/CIF-dictionaries/cif_core.dic dictionary named
'cif_core.dic' version 2.4.1 from 2010-06-29 (6
times).

'_geom_angle_publ_flag' value 'Yes' changed to 'yes'
according to /home/saulius/struct/CIF-dictionaries/cif_core.dic
dictionary named 'cif_core.dic' version 2.4.1 from 2010-06-29 (5
times).

Automatic conversion script
Id: cif_fix_values 1715 2011-07-08 13:25:40Z adriana 
;
_cod_original_sg_symbol_H-M 'P 21/n'
_cod_database_code 2207178
_cod_database_fobs_code 2207178

loop_
_symmetry_equiv_pos_as_xyz
'x, y, z'
'-x+1/2, y+1/2, -z+1/2'
'-x, -y, -z'
'x-1/2, -y-1/2, z-1/2'

loop_
_atom_site_label
_atom_site_fract_x
_atom_site_fract_y
_atom_site_fract_z
_atom_site_U_iso_or_equiv
_atom_site_adp_type
_atom_site_calc_flag
_atom_site_refinement_flags
_atom_site_occupancy
_atom_site_type_symbol
Co1 0.5000 0.0000 0.0000 0.02751(16) Uani d S 1 Co
O1 0.58718(16) 0.1403(2) 0.12472(14) 0.0429(4) Uani d . 1 O
O2 0.70396(16) 0.3259(2) 0.21902(15) 0.0466(5) Uani d . 1 O
O3 0.39146(19) 0.18450(19) -0.09180(15) 0.0520(5) Uani d . 1 O
H3B 0.3258 0.1568 -0.1547 0.062 Uiso calc R 1 H
N1 0.67703(19) 0.0418(2) -0.08275(15) 0.0323(4) Uani d . 1 N
C1 0.6886(2) 0.2283(3) 0.14074(18) 0.0311(5) Uani d . 1 C
C2 0.7975(2) 0.2190(2) 0.06363(19) 0.0322(5) Uani d . 1 C
C3 0.9132(2) 0.3048(3) 0.0980(2) 0.0472(7) Uani d . 1 C
H3A 0.9181 0.3641 0.1646 0.057 Uiso calc R 1 H
C4 1.0237(3) 0.3072(4) 0.0381(3) 0.0595(8) Uani d . 1 C
H4A 1.1010 0.3649 0.0662 0.071 Uiso calc R 1 H
C5 1.0185(3) 0.2255(3) -0.0614(2) 0.0486(7) Uani d . 1 C
H5A 1.0914 0.2286 -0.1023 0.058 Uiso calc R 1 H
C6 0.9021(2) 0.1359(3) -0.1026(2) 0.0359(5) Uani d . 1 C
C7 0.8965(3) 0.0530(3) -0.2059(2) 0.0453(6) Uani d . 1 C
H7A 0.9694 0.0558 -0.2468 0.054 Uiso calc R 1 H
C8 0.7834(3) -0.0315(3) -0.2457(2) 0.0505(7) Uani d . 1 C
H8A 0.7769 -0.0864 -0.3145 0.061 Uiso calc R 1 H
C9 0.6771(3) -0.0337(3) -0.1805(2) 0.0433(6) Uani d . 1 C
H9A 0.6007 -0.0928 -0.2082 0.052 Uiso calc R 1 H
C10 0.7901(2) 0.1299(2) -0.04028(18) 0.0289(5) Uani d . 1 C
C11 0.4050(4) 0.3397(3) -0.0709(3) 0.0804(11) Uani d . 1 C
H11A 0.3414 0.3943 -0.1273 0.121 Uiso calc R 1 H
H11B 0.4965 0.3710 -0.0763 0.121 Uiso calc R 1 H
H11C 0.3863 0.3617 0.0055 0.121 Uiso calc R 1 H

loop_
_atom_site_aniso_label
_atom_site_aniso_U_11
_atom_site_aniso_U_22
_atom_site_aniso_U_33
_atom_site_aniso_U_12
_atom_site_aniso_U_13
_atom_site_aniso_U_23
Co1 0.0245(2) 0.0333(3) 0.0251(2) -0.00308(16) 0.00534(16) -0.00140(16)
O1 0.0360(9) 0.0587(11) 0.0365(9) -0.0170(8) 0.0141(7) -0.0158(8)
O2 0.0362(10) 0.0567(11) 0.0485(10) -0.0086(8) 0.0117(7) -0.0224(9)
O3 0.0582(12) 0.0424(10) 0.0504(11) 0.0080(9) -0.0057(9) 0.0080(8)
N1 0.0295(10) 0.0394(10) 0.0291(10) -0.0034(8) 0.0084(8) -0.0016(8)
C1 0.0276(12) 0.0368(12) 0.0287(11) -0.0004(9) 0.0036(8) -0.0019(9)
C2 0.0287(12) 0.0361(12) 0.0323(11) -0.0028(9) 0.0062(9) 0.0009(9)
C3 0.0383(14) 0.0614(17) 0.0439(14) -0.0175(12) 0.0123(11) -0.0112(12)
C4 0.0395(15) 0.080(2) 0.0613(17) -0.0299(14) 0.0155(13) -0.0154(16)
C5 0.0318(14) 0.0657(18) 0.0519(15) -0.0126(12) 0.0176(11) -0.0034(13)
C6 0.0323(12) 0.0401(12) 0.0377(12) -0.0012(10) 0.0126(10) 0.0042(10)
C7 0.0401(15) 0.0552(15) 0.0464(14) -0.0050(12) 0.0245(12) -0.0024(12)
C8 0.0519(17) 0.0645(18) 0.0407(14) -0.0106(13) 0.0237(13) -0.0162(12)
C9 0.0390(14) 0.0549(15) 0.0390(13) -0.0129(11) 0.0150(11) -0.0130(11)
C10 0.0247(11) 0.0318(11) 0.0308(11) 0.0000(8) 0.0067(9) 0.0055(9)
C11 0.082(2) 0.0423(17) 0.108(3) -0.0014(16) -0.010(2) 0.0084(17)

loop_
_atom_type_symbol
_atom_type_description
_atom_type_scat_dispersion_real
_atom_type_scat_dispersion_imag
_atom_type_scat_source
C C 0.0033 0.0016 'International Tables Vol C Tables 4.2.6.8 and 6.1.1.4'
H H 0.0000 0.0000 'International Tables Vol C Tables 4.2.6.8 and 6.1.1.4'
N N 0.0061 0.0033 'International Tables Vol C Tables 4.2.6.8 and 6.1.1.4'
O O 0.0106 0.0060 'International Tables Vol C Tables 4.2.6.8 and 6.1.1.4'
Co Co 0.3494 0.9721 'International Tables Vol C Tables 4.2.6.8 and 6.1.1.4'

loop_
_geom_angle_atom_site_label_1
_geom_angle_atom_site_label_2
_geom_angle_atom_site_label_3
_geom_angle_site_symmetry_1
_geom_angle_site_symmetry_3
_geom_angle
_geom_angle_publ_flag
O1 Co1 O1 3_655 . 180 yes
O1 Co1 O3 3_655 3_655 91.41(8) y
O1 Co1 O3 . 3_655 88.59(8) yes
O1 Co1 O3 3_655 . 88.59(8) ?
O1 Co1 O3 . . 91.41(8) yes
O3 Co1 O3 3_655 . 180.00(10) ?
O1 Co1 N1 3_655 . 93.58(7) ?
O1 Co1 N1 . . 86.42(7) yes
O3 Co1 N1 3_655 . 88.48(7) ?
O3 Co1 N1 . . 91.52(7) yes
O1 Co1 N1 3_655 3_655 86.42(7) y
O1 Co1 N1 . 3_655 93.58(7) y
O3 Co1 N1 3_655 3_655 91.52(7) ?
O3 Co1 N1 . 3_655 88.48(7) y
N1 Co1 N1 . 3_655 180 y
C1 O1 Co1 . . 136.64(14) ?
C11 O3 Co1 . . 128.97(19) ?
C11 O3 H3B . . 115.5 ?
Co1 O3 H3B . . 115.5 ?
C9 N1 C10 . . 118.22(19) ?
C9 N1 Co1 . . 114.73(15) ?
C10 N1 Co1 . . 126.93(14) ?
O2 C1 O1 . . 121.9(2) ?
O2 C1 C2 . . 117.50(19) ?
O1 C1 C2 . . 120.61(19) ?
C3 C2 C10 . . 117.9(2) ?
C3 C2 C1 . . 116.0(2) ?
C10 C2 C1 . . 126.13(19) ?
C2 C3 C4 . . 123.3(2) ?
C2 C3 H3A . . 118.4 ?
C4 C3 H3A . . 118.4 ?
C5 C4 C3 . . 120.0(2) ?
C5 C4 H4A . . 120.0 ?
C3 C4 H4A . . 120.0 ?
C4 C5 C6 . . 119.8(2) ?
C4 C5 H5A . . 120.1 ?
C6 C5 H5A . . 120.1 ?
C7 C6 C5 . . 119.6(2) ?
C7 C6 C10 . . 119.8(2) ?
C5 C6 C10 . . 120.5(2) ?
C8 C7 C6 . . 119.3(2) ?
C8 C7 H7A . . 120.4 ?
C6 C7 H7A . . 120.4 ?
C7 C8 C9 . . 118.3(2) ?
C7 C8 H8A . . 120.8 ?
C9 C8 H8A . . 120.8 ?
N1 C9 C8 . . 125.0(2) ?
N1 C9 H9A . . 117.5 ?
C8 C9 H9A . . 117.5 ?
N1 C10 C6 . . 119.38(19) ?
N1 C10 C2 . . 122.11(19) ?
C6 C10 C2 . . 118.49(19) ?
O3 C11 H11A . . 109.5 ?
O3 C11 H11B . . 109.5 ?
H11A C11 H11B . . 109.5 ?
O3 C11 H11C . . 109.5 ?
H11A C11 H11C . . 109.5 ?
H11B C11 H11C . . 109.5 ?

loop_
_geom_bond_atom_site_label_1
_geom_bond_atom_site_label_2
_geom_bond_site_symmetry_2
_geom_bond_distance
_geom_bond_publ_flag
Co1 O1 3_655 1.9898(16) ?
Co1 O1 . 1.9898(16) yes
Co1 O3 3_655 2.1278(17) ?
Co1 O3 . 2.1278(17) yes
Co1 N1 . 2.1699(18) yes
Co1 N1 3_655 2.1699(18) ?
O1 C1 . 1.255(3) yes
O2 C1 . 1.242(3) yes
O3 C11 . 1.381(3) yes
O3 H3B . 0.93 ?
N1 C9 . 1.319(3) ?
N1 C10 . 1.383(3) ?
C1 C2 . 1.518(3) ?
C2 C3 . 1.373(3) ?
C2 C10 . 1.435(3) ?
C3 C4 . 1.395(3) ?
C3 H3A . 0.93 ?
C4 C5 . 1.358(4) ?
C4 H4A . 0.93 ?
C5 C6 . 1.412(3) ?
C5 H5A . 0.93 ?
C6 C7 . 1.402(3) ?
C6 C10 . 1.426(3) ?
C7 C8 . 1.358(4) ?
C7 H7A . 0.93 ?
C8 C9 . 1.399(3) ?
C8 H8A . 0.93 ?
C9 H9A . 0.93 ?
C11 H11A . 0.96 ?
C11 H11B . 0.96 ?
C11 H11C . 0.96 ?

loop_
_geom_hbond_atom_site_label_D
_geom_hbond_atom_site_label_H
_geom_hbond_atom_site_label_A
_geom_hbond_site_symmetry_A
_geom_hbond_distance_DH
_geom_hbond_distance_HA
_geom_hbond_distance_DA
_geom_hbond_angle_DHA
_geom_hbond_publ_flag
O3 H3B O2 4_565 0.93 1.75 2.645(3) 160 yes
C5 H5A O2 4_665 0.93 2.57 3.425(3) 153 yes
C9 H9A O1 3_655 0.93 2.28 2.953(3) 129 yes
